data_4022098
loop_
_publ_author_name
'\<Stefan Marchal\'in'
'Barbora Baumlov\'a'
'Peter Baran'
'Hassan Oulyadi'
'Adam Da\"ich'

_publ_section_title
;
 Tandem Michael Addition/Amino-Nitrile Cyclization from 2-Formyl-1,4-DHP
 in the Synthesis of Novel Dihydroindolizine-Based Compounds
;
_journal_name_full 'Journal of Organic Chemistry'
_journal_page_first 9114
_journal_page_last 9127
_journal_paper_doi 10.1021/jo0615044
_journal_volume 71
_journal_year 2006
_chemical_formula_sum 'C52 H60 N6 O15 S2'
_chemical_formula_weight 1073.18
_chemical_name_systematic
; 
 ? 
;
_space_group_IT_number 2
_symmetry_cell_setting triclinic
_symmetry_space_group_name_Hall '-P 1'
_symmetry_space_group_name_H-M 'P -1'
_atom_sites_solution_hydrogens geom
_atom_sites_solution_primary direct
_atom_sites_solution_secondary difmap
_audit_creation_method SHELXL-97
_cell_angle_alpha 79.277(3)
_cell_angle_beta 73.795(3)
_cell_angle_gamma 75.746(3)
_cell_formula_units_Z 2
_cell_length_a 10.6692(17)
_cell_length_b 16.623(3)
_cell_length_c 17.567(3)
_cell_measurement_temperature 298(2)
_cell_volume 2876.6(8)
_computing_cell_refinement 'BRUKER SMART-NT V5.0'
_computing_data_collection 'BRUKER SMART-NT V5.0'
_computing_data_reduction 'BRUKER SAINT-NT V5/6.0'
_computing_molecular_graphics 'BRUKER SHELXTL-NT V5.1'
_computing_publication_material 'BRUKER SHELXTL-NT V5.1'
_computing_structure_refinement 'BRUKER SHELXTL-NT V5.1'
_computing_structure_solution 'BRUKER SHELXTL-NT V5.1'
_diffrn_ambient_temperature 298(2)
_diffrn_measured_fraction_theta_full 0.988
_diffrn_measured_fraction_theta_max 0.988
_diffrn_measurement_device_type 'Bruker AXS SMART CCD area detector'
_diffrn_measurement_method 'phi and omega scans'
_diffrn_radiation_monochromator graphite
_diffrn_radiation_source 'fine-focus sealed tube'
_diffrn_radiation_type MoK\a
_diffrn_radiation_wavelength 0.71073
_diffrn_reflns_av_R_equivalents 0.0466
_diffrn_reflns_av_sigmaI/netI 0.0969
_diffrn_reflns_limit_h_max 11
_diffrn_reflns_limit_h_min -6
_diffrn_reflns_limit_k_max 18
_diffrn_reflns_limit_k_min -18
_diffrn_reflns_limit_l_max 19
_diffrn_reflns_limit_l_min -19
_diffrn_reflns_number 12722
_diffrn_reflns_theta_full 23.28
_diffrn_reflns_theta_max 23.28
_diffrn_reflns_theta_min 1.87
_exptl_absorpt_coefficient_mu 0.160
_exptl_absorpt_correction_type none
_exptl_crystal_colour 'pale yellow'
_exptl_crystal_density_diffrn 1.239
_exptl_crystal_density_method 'not measured'
_exptl_crystal_description prism
_exptl_crystal_F_000 1132
_exptl_crystal_size_max 0.26
_exptl_crystal_size_mid 0.14
_exptl_crystal_size_min 0.07
_refine_diff_density_max 0.745
_refine_diff_density_min -0.581
_refine_diff_density_rms 0.072
_refine_ls_extinction_coef 0.0049(16)
_refine_ls_extinction_expression Fc^*^=kFc[1+0.001xFc^2^\l^3^/sin(2\q)]^-1/4^
_refine_ls_extinction_method SHELXL
_refine_ls_goodness_of_fit_ref 0.999
_refine_ls_hydrogen_treatment mixed
_refine_ls_matrix_type full
_refine_ls_number_parameters 698
_refine_ls_number_reflns 8202
_refine_ls_number_restraints 0
_refine_ls_restrained_S_all 0.999
_refine_ls_R_factor_all 0.1754
_refine_ls_R_factor_gt 0.0928
_refine_ls_shift/su_max 3.296
_refine_ls_shift/su_mean 0.024
_refine_ls_structure_factor_coef Fsqd
_refine_ls_weighting_details 'calc w=1/[\s^2^(Fo^2^)+(0.1845P)^2^+0.0000P] where P=(Fo^2^+2Fc^2^)/3'
_refine_ls_weighting_scheme calc
_refine_ls_wR_factor_gt 0.2611
_refine_ls_wR_factor_ref 0.3113
_reflns_number_gt 3943
_reflns_number_total 8202
_reflns_threshold_expression >2sigma(I)
_cod_data_source_file jo0615044si20060719_124114.cif
_cod_depositor_comments
;
The following automatic conversions were performed:
'_symmetry_cell_setting' value 'Triclinic' changed to 'triclinic'
according to '/home/saulius/struct/CIF-dictionaries/cif_core.dic'
dictionary named 'cif_core.dic' version 2.4.1 from 2010-06-29.

Automatic conversion script
Id: cif_fix_enum 1527 2010-12-29 10:47:43Z saulius 
;
_cod_database_code 4022098

loop_
_symmetry_equiv_pos_as_xyz
'x, y, z'
'-x, -y, -z'

loop_
_atom_site_label
_atom_site_type_symbol
_atom_site_fract_x
_atom_site_fract_y
_atom_site_fract_z
_atom_site_U_iso_or_equiv
_atom_site_adp_type
_atom_site_occupancy
_atom_site_symmetry_multiplicity
_atom_site_calc_flag
_atom_site_refinement_flags
_atom_site_disorder_assembly
_atom_site_disorder_group
S1 S 0.03803(19) 0.79848(13) 1.11692(13) 0.0852(7) Uani 1 1 d . . .
S2 S 0.5687(6) 0.3086(4) 0.4696(5) 0.296(3) Uani 1 1 d . . .
O1 O 0.1806(5) 1.0198(3) 1.0528(3) 0.0892(16) Uani 1 1 d . . .
O2 O 0.3561(5) 0.9379(3) 1.0940(3) 0.0793(15) Uani 1 1 d . . .
O3 O 0.2692(6) 0.4589(3) 0.9897(3) 0.1014(18) Uani 1 1 d . . .
H3O H 0.3447 0.4412 0.9635 0.152 Uiso 1 1 calc R . .
O4 O 0.4948(5) 0.4708(3) 0.8956(4) 0.111(2) Uani 1 1 d . . .
O5 O 0.5315(5) 0.5981(4) 0.8424(4) 0.1072(19) Uani 1 1 d . . .
O6 O 0.5412(5) 0.8035(4) 0.8843(3) 0.0938(17) Uani 1 1 d . . .
O7 O 0.6106(4) 0.7287(3) 0.9882(3) 0.0846(15) Uani 1 1 d . . .
O8 O 0.0352(5) 0.4801(3) 0.6228(3) 0.0733(13) Uani 1 1 d . A .
O9 O 0.2028(5) 0.4053(3) 0.6766(3) 0.0702(13) Uani 1 1 d . A .
O10 O 0.5925(5) 0.0435(3) 0.3261(3) 0.1029(18) Uani 1 1 d . A .
H10O H 0.5729 -0.0006 0.3504 0.154 Uiso 1 1 calc R . .
O11 O 0.4519(6) -0.0515(3) 0.4245(4) 0.114(2) Uani 1 1 d . A .
O12 O 0.2448(7) 0.0051(3) 0.4876(4) 0.123(2) Uani 1 1 d . A .
O13 O 0.2842(5) 0.1570(3) 0.6862(3) 0.0957(17) Uani 1 1 d . A .
O14 O 0.1442(6) 0.1364(3) 0.6257(3) 0.0883(15) Uani 1 1 d . A .
N1 N 0.2229(4) 0.8189(3) 0.9161(3) 0.0497(13) Uani 1 1 d . . .
N2 N 0.0568(5) 0.8710(3) 0.8378(3) 0.0719(16) Uani 1 1 d . . .
H2N1 H 0.0076 0.8998 0.8754 0.086 Uiso 1 1 d R . .
H2N2 H 0.0042 0.8493 0.8213 0.086 Uiso 1 1 d R . .
N3 N 0.0722(7) 0.6578(4) 0.7809(4) 0.103(2) Uani 1 1 d . . .
N4 N 0.1283(4) 0.2808(3) 0.4777(3) 0.0473(12) Uani 1 1 d . A .
N5 N -0.0217(5) 0.3289(3) 0.3893(3) 0.0602(14) Uani 1 1 d . A .
H5N1 H -0.0265 0.3798 0.3976 0.072 Uiso 1 1 d R . .
H5N2 H -0.0305 0.3189 0.3453 0.072 Uiso 1 1 d R . .
N6 N 0.1303(6) 0.1517(4) 0.2606(4) 0.087(2) Uani 1 1 d . A .
C1 C -0.0122(8) 0.7233(5) 1.1895(4) 0.087(2) Uani 1 1 d . . .
H1 H -0.1012 0.7210 1.2126 0.105 Uiso 1 1 calc R . .
C2 C 0.0901(10) 0.6674(5) 1.2101(5) 0.099(3) Uani 1 1 d . . .
H2 H 0.0790 0.6211 1.2483 0.119 Uiso 1 1 calc R . .
C3 C 0.2165(7) 0.6847(4) 1.1690(4) 0.071(2) Uani 1 1 d . . .
H3 H 0.2976 0.6530 1.1773 0.085 Uiso 1 1 calc R . .
C4 C 0.2015(6) 0.7576(4) 1.1132(3) 0.0533(16) Uani 1 1 d . . .
C5 C 0.3124(6) 0.7945(3) 1.0551(3) 0.0476(15) Uani 1 1 d . . .
H5 H 0.375(5) 0.799(3) 1.085(3) 0.057 Uiso 1 1 calc . . .
C6 C 0.2642(6) 0.8807(3) 1.0159(4) 0.0500(15) Uani 1 1 d . . .
C7 C 0.2614(7) 0.9544(4) 1.0544(4) 0.0591(17) Uani 1 1 d . . .
C8 C 0.3633(10) 1.0044(5) 1.1336(6) 0.115(3) Uani 1 1 d . . .
H8A H 0.3869 1.0510 1.0943 0.138 Uiso 1 1 calc R . .
H8B H 0.2770 1.0238 1.1685 0.138 Uiso 1 1 calc R . .
C9 C 0.4585(13) 0.9757(7) 1.1780(8) 0.185(6) Uani 1 1 d . . .
H9A H 0.4320 0.9318 1.2189 0.277 Uiso 1 1 calc R . .
H9B H 0.4662 1.0209 1.2023 0.277 Uiso 1 1 calc R . .
H9C H 0.5431 0.9545 1.1436 0.277 Uiso 1 1 calc R . .
C10 C 0.2211(6) 0.8920(3) 0.9482(4) 0.0527(16) Uani 1 1 d . . .
C11 C 0.1812(7) 0.9757(3) 0.8988(4) 0.0668(19) Uani 1 1 d . . .
H11A H 0.0859 0.9938 0.9129 0.100 Uiso 1 1 calc R . .
H11B H 0.2110 0.9693 0.8430 0.100 Uiso 1 1 calc R . .
H11C H 0.2216 1.0166 0.9095 0.100 Uiso 1 1 calc R . .
C12 C 0.1449(6) 0.8082(3) 0.8695(3) 0.0534(16) Uani 1 1 d . . .
C13 C 0.1762(6) 0.7242(3) 0.8603(4) 0.0554(16) Uani 1 1 d . . .
C14 C 0.1183(7) 0.6881(4) 0.8157(4) 0.070(2) Uani 1 1 d . . .
C15 C 0.2743(5) 0.6820(3) 0.9054(3) 0.0502(15) Uani 1 1 d . . .
C16 C 0.3207(7) 0.5886(4) 0.9210(4) 0.0632(18) Uani 1 1 d . . .
C17 C 0.2381(8) 0.5430(4) 0.9732(5) 0.072(2) Uani 1 1 d . . .
C18 C 0.0975(8) 0.5768(5) 1.0202(5) 0.099(3) Uani 1 1 d . . .
H18A H 0.0897 0.6339 1.0273 0.148 Uiso 1 1 calc R . .
H18B H 0.0796 0.5438 1.0714 0.148 Uiso 1 1 calc R . .
H18C H 0.0345 0.5741 0.9914 0.148 Uiso 1 1 calc R . .
C19 C 0.4535(8) 0.5480(5) 0.8851(5) 0.081(2) Uani 1 1 d . . .
C20 C 0.6694(10) 0.5571(7) 0.8100(9) 0.160(5) Uani 1 1 d . . .
H20A H 0.7042 0.5204 0.8525 0.193 Uiso 1 1 calc R . .
H20B H 0.6718 0.5230 0.7701 0.193 Uiso 1 1 calc R . .
C21 C 0.7451(13) 0.6118(9) 0.7774(9) 0.219(8) Uani 1 1 d . . .
H21A H 0.8102 0.6062 0.8073 0.329 Uiso 1 1 calc R . .
H21B H 0.6909 0.6673 0.7776 0.329 Uiso 1 1 calc R . .
H21C H 0.7896 0.6020 0.7233 0.329 Uiso 1 1 calc R . .
C22 C 0.3009(5) 0.7406(3) 0.9372(3) 0.0463(14) Uani 1 1 d . . .
C23 C 0.3898(6) 0.7362(4) 0.9904(4) 0.0453(15) Uani 1 1 d . . .
H23 H 0.408(5) 0.679(4) 1.017(3) 0.054 Uiso 1 1 calc . . .
C24 C 0.5213(6) 0.7600(4) 0.9467(4) 0.0559(16) Uani 1 1 d . . .
C25 C 0.7426(7) 0.7509(6) 0.9564(6) 0.109(3) Uani 1 1 d . . .
H25A H 0.8061 0.7046 0.9319 0.131 Uiso 1 1 calc R . .
H25B H 0.7372 0.7990 0.9157 0.131 Uiso 1 1 calc R . .
C26 C 0.7861(12) 0.7695(8) 1.0176(8) 0.178(6) Uani 1 1 d . . .
H26A H 0.7211 0.8136 1.0434 0.267 Uiso 1 1 calc R . .
H26B H 0.8695 0.7872 0.9957 0.267 Uiso 1 1 calc R . .
H26C H 0.7977 0.7206 1.0558 0.267 Uiso 1 1 calc R . .
C27A C 0.6084(16) 0.3744(11) 0.3888(9) 0.085(6) Uiso 0.508(15) 1 d P A 1
C27B C 0.5075(19) 0.4174(12) 0.3642(12) 0.107(7) Uiso 0.492(15) 1 d P A 2
C28A C 0.3778(14) 0.4477(9) 0.4792(9) 0.078(5) Uiso 0.508(15) 1 d P A 1
C28B C 0.526(3) 0.4421(18) 0.4111(17) 0.165(11) Uiso 0.492(15) 1 d P A 2
C29A C 0.3606(10) 0.4249(9) 0.4321(9) 0.036(3) Uiso 0.508(15) 1 d P A 1
C29B C 0.3669(10) 0.3992(8) 0.4095(7) 0.030(3) Uiso 0.492(15) 1 d P A 2
C30 C 0.4049(7) 0.3415(5) 0.4929(6) 0.090(3) Uani 1 1 d . A .
C31 C 0.3077(6) 0.3002(4) 0.5606(4) 0.0588(18) Uani 1 1 d . . .
H31 H 0.335(6) 0.296(4) 0.610(4) 0.071 Uiso 1 1 calc . . .
C32 C 0.1662(6) 0.3520(3) 0.5718(3) 0.0497(15) Uani 1 1 d . A .
C33 C 0.1259(7) 0.4186(4) 0.6247(4) 0.0571(16) Uani 1 1 d . . .
C34 C 0.1759(8) 0.4700(5) 0.7277(4) 0.086(2) Uani 1 1 d . . .
H34A H 0.0823 0.4811 0.7557 0.103 Uiso 1 1 calc R A .
H34B H 0.1974 0.5215 0.6961 0.103 Uiso 1 1 calc R . .
C35 C 0.2605(11) 0.4388(6) 0.7858(6) 0.136(4) Uani 1 1 d . A .
H35A H 0.2212 0.3992 0.8270 0.203 Uiso 1 1 calc R . .
H35B H 0.2670 0.4849 0.8093 0.203 Uiso 1 1 calc R . .
H35C H 0.3480 0.4121 0.7587 0.203 Uiso 1 1 calc R . .
C36 C 0.0810(6) 0.3405(3) 0.5331(3) 0.0487(15) Uani 1 1 d . . .
C37 C -0.0655(6) 0.3817(4) 0.5467(4) 0.0637(18) Uani 1 1 d . A .
H37A H -0.0994 0.3937 0.6010 0.095 Uiso 1 1 calc R . .
H37B H -0.1138 0.3447 0.5369 0.095 Uiso 1 1 calc R . .
H37C H -0.0760 0.4328 0.5111 0.095 Uiso 1 1 calc R . .
C38 C 0.0839(5) 0.2740(3) 0.4131(3) 0.0463(14) Uani 1 1 d . . .
C39 C 0.1640(6) 0.2043(3) 0.3789(3) 0.0496(15) Uani 1 1 d . A .
C40 C 0.1480(6) 0.1756(4) 0.3133(4) 0.0590(17) Uani 1 1 d . . .
C41 C 0.2659(6) 0.1672(3) 0.4229(3) 0.0505(15) Uani 1 1 d . . .
C42 C 0.3772(7) 0.0952(4) 0.4028(4) 0.0588(18) Uani 1 1 d . A .
C43 C 0.4925(7) 0.1064(5) 0.3477(4) 0.072(2) Uani 1 1 d . . .
C44 C 0.5204(8) 0.1871(5) 0.3067(6) 0.106(3) Uani 1 1 d . A .
H44A H 0.6150 0.1840 0.2917 0.158 Uiso 1 1 calc R . .
H44B H 0.4782 0.2292 0.3418 0.158 Uiso 1 1 calc R . .
H44C H 0.4862 0.2013 0.2598 0.158 Uiso 1 1 calc R . .
C45 C 0.3620(9) 0.0123(5) 0.4373(5) 0.082(2) Uani 1 1 d . . .
C46 C 0.2266(16) -0.0779(8) 0.5312(11) 0.198(7) Uani 1 1 d . . .
H46A H 0.3082 -0.1188 0.5155 0.237 Uiso 1 1 calc R A .
H46B H 0.2096 -0.0760 0.5881 0.237 Uiso 1 1 calc R . .
C47 C 0.137(2) -0.0993(11) 0.5184(16) 0.326(16) Uani 1 1 d . A .
H47A H 0.0788 -0.1159 0.5682 0.489 Uiso 1 1 calc R . .
H47B H 0.1720 -0.1456 0.4879 0.489 Uiso 1 1 calc R . .
H47C H 0.0890 -0.0536 0.4889 0.489 Uiso 1 1 calc R . .
C48 C 0.2422(6) 0.2158(3) 0.4818(3) 0.0512(15) Uani 1 1 d . A .
C49 C 0.3076(7) 0.2118(4) 0.5481(4) 0.0588(18) Uani 1 1 d . A .
H49 H 0.401(6) 0.183(4) 0.531(3) 0.071 Uiso 1 1 calc . . .
C50 C 0.2466(8) 0.1663(4) 0.6267(4) 0.0634(18) Uani 1 1 d . . .
C51 C 0.0823(12) 0.0876(6) 0.6976(5) 0.119(3) Uani 1 1 d . . .
H51A H 0.1277 0.0293 0.6981 0.143 Uiso 1 1 calc R A .
H51B H 0.0889 0.1078 0.7444 0.143 Uiso 1 1 calc R . .
C52 C -0.0523(13) 0.0951(9) 0.6989(7) 0.178(6) Uani 1 1 d . A .
H52A H -0.0988 0.1518 0.7045 0.267 Uiso 1 1 calc R . .
H52B H -0.0917 0.0584 0.7432 0.267 Uiso 1 1 calc R . .
H52C H -0.0583 0.0803 0.6500 0.267 Uiso 1 1 calc R . .
O15 O 0.5679(19) 0.2619(18) 0.6944(15) 0.68(3) Uani 1 1 d . . .
H1O H 0.5729 0.2200 0.6658 0.820 Uiso 1 1 d R . .
H2O H 0.5203 0.2657 0.7417 0.820 Uiso 1 1 d R . .

loop_
_atom_site_aniso_label
_atom_site_aniso_U_11
_atom_site_aniso_U_22
_atom_site_aniso_U_33
_atom_site_aniso_U_23
_atom_site_aniso_U_13
_atom_site_aniso_U_12
S1 0.0681(13) 0.0734(13) 0.1052(16) -0.0075(11) -0.0152(11) -0.0079(10)
S2 0.189(5) 0.256(6) 0.418(9) -0.080(7) -0.070(5) 0.019(4)
O1 0.095(4) 0.052(3) 0.135(4) -0.043(3) -0.055(3) 0.014(3)
O2 0.096(4) 0.051(3) 0.116(4) -0.039(3) -0.062(3) -0.001(2)
O3 0.148(5) 0.045(3) 0.110(4) -0.008(3) -0.039(4) -0.010(3)
O4 0.106(4) 0.049(3) 0.172(6) -0.037(3) -0.053(4) 0.032(3)
O5 0.067(4) 0.079(4) 0.150(5) -0.035(4) 0.003(3) 0.014(3)
O6 0.073(4) 0.102(4) 0.096(4) 0.027(3) -0.023(3) -0.026(3)
O7 0.051(3) 0.096(4) 0.110(4) 0.011(3) -0.039(3) -0.016(3)
O8 0.097(4) 0.043(3) 0.080(3) -0.020(2) -0.031(3) 0.006(3)
O9 0.099(3) 0.053(3) 0.068(3) -0.020(2) -0.036(3) -0.006(2)
O10 0.076(3) 0.091(4) 0.129(4) -0.044(4) -0.026(3) 0.027(3)
O11 0.124(5) 0.053(3) 0.151(5) -0.027(3) -0.049(4) 0.038(3)
O12 0.130(6) 0.049(3) 0.163(6) 0.008(4) -0.017(5) -0.005(3)
O13 0.116(4) 0.104(4) 0.063(3) -0.007(3) -0.042(3) 0.004(3)
O14 0.120(5) 0.087(4) 0.062(3) 0.003(3) -0.020(3) -0.040(3)
N1 0.058(3) 0.033(3) 0.065(3) -0.015(2) -0.028(3) -0.001(2)
N2 0.082(4) 0.046(3) 0.099(4) -0.021(3) -0.056(3) 0.013(3)
N3 0.128(6) 0.069(4) 0.138(6) -0.051(4) -0.088(5) 0.024(4)
N4 0.051(3) 0.035(3) 0.054(3) -0.015(2) -0.016(2) 0.007(2)
N5 0.066(3) 0.051(3) 0.071(3) -0.024(3) -0.037(3) 0.008(3)
N6 0.091(4) 0.082(4) 0.102(5) -0.045(4) -0.055(4) 0.016(3)
C1 0.083(6) 0.083(6) 0.083(5) -0.014(5) 0.012(4) -0.029(5)
C2 0.117(8) 0.069(5) 0.087(6) 0.008(5) -0.003(6) -0.013(5)
C3 0.061(5) 0.057(4) 0.077(5) 0.008(4) -0.001(4) -0.008(4)
C4 0.059(4) 0.047(4) 0.055(4) -0.017(3) -0.014(3) -0.007(3)
C5 0.054(4) 0.038(3) 0.062(4) -0.010(3) -0.029(3) -0.010(3)
C6 0.058(4) 0.033(3) 0.062(4) -0.013(3) -0.025(3) 0.001(3)
C7 0.066(4) 0.038(4) 0.076(5) -0.019(3) -0.023(4) -0.003(3)
C8 0.142(8) 0.088(6) 0.159(8) -0.065(6) -0.091(7) -0.003(5)
C9 0.207(13) 0.142(10) 0.276(16) -0.104(11) -0.136(12) -0.019(9)
C10 0.051(4) 0.033(3) 0.075(4) -0.014(3) -0.022(3) 0.002(3)
C11 0.081(5) 0.037(4) 0.088(5) -0.001(3) -0.042(4) -0.005(3)
C12 0.059(4) 0.043(4) 0.065(4) -0.021(3) -0.031(3) 0.006(3)
C13 0.063(4) 0.040(3) 0.067(4) -0.016(3) -0.027(3) 0.003(3)
C14 0.094(5) 0.048(4) 0.084(5) -0.033(4) -0.056(4) 0.016(4)
C15 0.051(4) 0.038(3) 0.063(4) -0.016(3) -0.022(3) 0.003(3)
C16 0.072(5) 0.041(4) 0.085(5) -0.026(4) -0.041(4) 0.010(4)
C17 0.108(6) 0.037(4) 0.084(5) -0.015(4) -0.041(5) -0.011(4)
C18 0.106(7) 0.065(5) 0.119(7) -0.019(5) -0.006(5) -0.026(5)
C19 0.074(6) 0.058(5) 0.113(6) -0.026(5) -0.029(5) 0.003(5)
C20 0.068(7) 0.118(9) 0.254(14) -0.025(9) 0.009(8) 0.002(6)
C21 0.140(12) 0.156(12) 0.281(18) -0.013(12) 0.072(11) -0.035(10)
C22 0.047(4) 0.031(3) 0.061(4) -0.010(3) -0.023(3) 0.006(3)
C23 0.044(4) 0.032(3) 0.061(4) -0.007(3) -0.019(3) -0.001(3)
C24 0.048(4) 0.047(4) 0.073(5) -0.008(3) -0.021(4) 0.000(3)
C25 0.052(5) 0.121(7) 0.154(9) 0.014(6) -0.036(5) -0.029(5)
C26 0.172(11) 0.237(15) 0.190(12) 0.004(10) -0.098(10) -0.121(11)
C30 0.045(4) 0.071(5) 0.159(8) -0.042(5) -0.020(5) -0.008(4)
C31 0.064(4) 0.049(4) 0.066(4) -0.022(3) -0.025(4) 0.005(3)
C32 0.059(4) 0.039(3) 0.051(4) -0.012(3) -0.019(3) -0.002(3)
C33 0.076(5) 0.044(4) 0.049(4) -0.005(3) -0.010(3) -0.015(4)
C34 0.118(6) 0.076(5) 0.083(5) -0.035(4) -0.033(5) -0.026(5)
C35 0.224(12) 0.110(8) 0.113(7) -0.026(6) -0.098(8) -0.035(8)
C36 0.054(4) 0.034(3) 0.053(4) -0.007(3) -0.011(3) -0.002(3)
C37 0.055(4) 0.062(4) 0.069(4) -0.022(3) -0.011(3) 0.003(3)
C38 0.051(4) 0.040(3) 0.050(4) -0.006(3) -0.021(3) -0.004(3)
C39 0.053(4) 0.042(3) 0.055(4) -0.011(3) -0.020(3) 0.000(3)
C40 0.062(4) 0.049(4) 0.071(4) -0.020(4) -0.031(4) 0.007(3)
C41 0.053(4) 0.042(3) 0.058(4) -0.014(3) -0.020(3) 0.000(3)
C42 0.072(5) 0.038(4) 0.069(4) -0.017(3) -0.035(4) 0.013(3)
C43 0.056(5) 0.072(5) 0.079(5) -0.031(4) -0.017(4) 0.016(4)
C44 0.089(6) 0.081(6) 0.133(7) -0.018(6) -0.021(5) 0.005(5)
C45 0.085(6) 0.071(6) 0.090(6) -0.025(5) -0.031(5) 0.007(5)
C46 0.188(15) 0.092(9) 0.306(19) -0.001(11) -0.059(14) -0.033(10)
C47 0.29(3) 0.167(16) 0.58(4) 0.15(2) -0.25(3) -0.141(17)
C48 0.052(4) 0.043(3) 0.057(4) -0.010(3) -0.018(3) 0.002(3)
C49 0.066(4) 0.048(4) 0.063(4) -0.015(3) -0.032(4) 0.011(3)
C50 0.077(5) 0.050(4) 0.062(5) -0.016(4) -0.029(4) 0.009(4)
C51 0.168(11) 0.106(7) 0.084(7) 0.007(5) -0.017(7) -0.060(8)
C52 0.136(11) 0.216(15) 0.151(11) 0.034(10) -0.013(9) -0.046(10)
O15 0.27(2) 1.10(8) 0.56(3) -0.01(4) -0.22(2) 0.13(3)

loop_
_atom_type_symbol
_atom_type_description
_atom_type_scat_dispersion_real
_atom_type_scat_dispersion_imag
_atom_type_scat_source
S S 0.1246 0.1234 'International Tables Vol C Tables 4.2.6.8 and 6.1.1.4'
O O 0.0106 0.0060 'International Tables Vol C Tables 4.2.6.8 and 6.1.1.4'
N N 0.0061 0.0033 'International Tables Vol C Tables 4.2.6.8 and 6.1.1.4'
H H 0.0000 0.0000 'International Tables Vol C Tables 4.2.6.8 and 6.1.1.4'
C C 0.0033 0.0016 'International Tables Vol C Tables 4.2.6.8 and 6.1.1.4'

loop_
_geom_angle_atom_site_label_1
_geom_angle_atom_site_label_2
_geom_angle_atom_site_label_3
_geom_angle
C1 S1 C4 92.6(4)
C27A S2 C30 99.7(8)
C27A S2 C28B 34.4(8)
C30 S2 C28B 73.0(8)
C7 O2 C8 116.3(5)
C19 O5 C20 115.2(7)
C24 O7 C25 117.5(6)
C33 O9 C34 116.0(5)
C45 O12 C46 119.0(9)
C50 O14 C51 118.4(7)
C12 N1 C22 108.7(4)
C12 N1 C10 129.1(5)
C22 N1 C10 121.8(4)
C38 N4 C48 108.1(4)
C38 N4 C36 130.6(4)
C48 N4 C36 121.2(4)
C2 C1 S1 112.4(6)
C1 C2 C3 114.2(7)
C2 C3 C4 109.9(6)
C3 C4 C5 126.3(6)
C3 C4 S1 110.9(5)
C5 C4 S1 122.7(4)
C4 C5 C6 112.9(5)
C4 C5 C23 110.8(5)
C6 C5 C23 109.9(5)
C10 C6 C7 120.3(5)
C10 C6 C5 121.2(5)
C7 C6 C5 118.4(5)
O1 C7 O2 123.7(5)
O1 C7 C6 125.0(6)
O2 C7 C6 111.3(5)
C9 C8 O2 109.7(7)
C6 C10 N1 117.3(5)
C6 C10 C11 126.3(5)
N1 C10 C11 116.3(5)
N2 C12 N1 125.0(5)
N2 C12 C13 128.1(5)
N1 C12 C13 106.8(5)
C12 C13 C14 124.3(5)
C12 C13 C15 108.2(5)
C14 C13 C15 127.5(5)
N3 C14 C13 178.7(7)
C22 C15 C13 106.6(5)
C22 C15 C16 127.6(5)
C13 C15 C16 125.3(5)
C17 C16 C19 119.2(7)
C17 C16 C15 119.3(6)
C19 C16 C15 121.4(7)
C16 C17 O3 123.7(7)
C16 C17 C18 126.0(6)
O3 C17 C18 110.2(7)
O4 C19 O5 121.6(7)
O4 C19 C16 123.2(9)
O5 C19 C16 115.2(7)
C21 C20 O5 111.5(10)
C15 C22 N1 109.5(5)
C15 C22 C23 132.1(5)
N1 C22 C23 118.4(4)
C22 C23 C24 113.5(5)
C22 C23 C5 107.3(4)
C24 C23 C5 110.7(5)
O6 C24 O7 124.1(7)
O6 C24 C23 125.3(6)
O7 C24 C23 110.6(6)
C26 C25 O7 110.2(8)
C28B C27B C29B 97(2)
C29A C28A C30 68.7(10)
C27B C28B C29B 50.7(17)
C27B C28B S2 87(2)
C29B C28B S2 77.1(10)
C28A C29A C30 74.8(11)
C27B C29B C30 99.3(9)
C27B C29B C28B 31.9(9)
C30 C29B C28B 79.8(9)
C31 C30 C29A 124.3(6)
C31 C30 S2 125.2(7)
C29A C30 S2 110.5(7)
C31 C30 C29B 124.8(6)
C29A C30 C29B 21.3(5)
S2 C30 C29B 105.8(7)
C31 C30 C28A 117.7(7)
C29A C30 C28A 36.5(6)
S2 C30 C28A 105.8(7)
C29B C30 C28A 57.5(7)
C30 C31 C32 111.6(5)
C30 C31 C49 112.5(5)
C32 C31 C49 109.0(5)
C36 C32 C33 120.4(5)
C36 C32 C31 121.7(5)
C33 C32 C31 117.9(5)
O8 C33 O9 121.9(5)
O8 C33 C32 125.9(6)
O9 C33 C32 112.1(6)
O9 C34 C35 107.1(6)
C32 C36 N4 118.1(5)
C32 C36 C37 125.7(5)
N4 C36 C37 116.1(5)
N5 C38 N4 124.0(5)
N5 C38 C39 128.1(5)
N4 C38 C39 107.9(5)
C38 C39 C40 124.9(5)
C38 C39 C41 108.6(5)
C40 C39 C41 126.5(5)
N6 C40 C39 177.6(7)
C48 C41 C39 105.8(5)
C48 C41 C42 127.9(5)
C39 C41 C42 126.2(5)
C43 C42 C45 119.0(6)
C43 C42 C41 120.7(6)
C45 C42 C41 120.1(7)
O10 C43 C42 122.6(7)
O10 C43 C44 112.5(7)
C42 C43 C44 124.9(6)
O11 C45 O12 119.8(8)
O11 C45 C42 124.0(9)
O12 C45 C42 116.2(7)
C47 C46 O12 112.2(16)
C41 C48 N4 109.6(5)
C41 C48 C49 133.3(5)
N4 C48 C49 117.1(5)
C50 C49 C48 115.3(6)
C50 C49 C31 108.8(5)
C48 C49 C31 109.7(5)
O13 C50 O14 120.9(7)
O13 C50 C49 125.1(7)
O14 C50 C49 114.0(6)
C52 C51 O14 108.8(9)

loop_
_geom_bond_atom_site_label_1
_geom_bond_atom_site_label_2
_geom_bond_distance
S1 C1 1.682(8)
S1 C4 1.697(6)
S2 C27A 1.644(16)
S2 C30 1.653(8)
S2 C28B 2.26(3)
O1 C7 1.211(7)
O2 C7 1.329(7)
O2 C8 1.439(8)
O3 C17 1.351(7)
O4 C19 1.247(8)
O5 C19 1.307(9)
O5 C20 1.462(10)
O6 C24 1.192(7)
O7 C24 1.308(7)
O7 C25 1.474(8)
O8 C33 1.225(7)
O9 C33 1.344(7)
O9 C34 1.452(7)
O10 C43 1.323(7)
O11 C45 1.249(8)
O12 C45 1.333(9)
O12 C46 1.478(14)
O13 C50 1.192(7)
O14 C50 1.313(8)
O14 C51 1.451(9)
N1 C12 1.379(7)
N1 C22 1.408(6)
N1 C10 1.425(6)
N2 C12 1.369(7)
N3 C14 1.129(7)
N4 C38 1.378(6)
N4 C48 1.423(7)
N4 C36 1.422(7)
N5 C38 1.375(7)
N6 C40 1.150(7)
C1 C2 1.335(11)
C2 C3 1.412(10)
C3 C4 1.415(8)
C4 C5 1.506(8)
C5 C6 1.503(8)
C5 C23 1.549(8)
C6 C10 1.357(7)
C6 C7 1.496(7)
C8 C9 1.391(12)
C10 C11 1.527(8)
C12 C13 1.383(7)
C13 C14 1.410(8)
C13 C15 1.452(8)
C15 C22 1.330(7)
C15 C16 1.506(8)
C16 C17 1.346(9)
C16 C19 1.431(10)
C17 C18 1.521(10)
C20 C21 1.310(14)
C22 C23 1.488(7)
C23 C24 1.508(9)
C25 C26 1.393(12)
C27B C28B 1.07(3)
C27B C29B 1.56(2)
C28A C29A 1.047(17)
C28A C30 1.699(16)
C28B C29B 2.00(3)
C29A C30 1.641(13)
C29B C30 1.687(13)
C30 C31 1.523(10)
C31 C32 1.522(8)
C31 C49 1.526(9)
C32 C36 1.343(7)
C32 C33 1.484(8)
C34 C35 1.488(10)
C36 C37 1.514(8)
C38 C39 1.386(7)
C39 C40 1.393(8)
C39 C41 1.456(7)
C41 C48 1.361(7)
C41 C42 1.480(8)
C42 C43 1.366(9)
C42 C45 1.428(10)
C43 C44 1.457(10)
C46 C47 1.181(17)
C48 C49 1.500(8)
C49 C50 1.501(10)
C51 C52 1.404(13)
